data_4343356
loop_
_publ_author_name
'Kobialka, Stefanie'
'M\"uller-Tautges, Christina'
'Schmidt, Melanie T. S.'
'Schnakenburg, Gregor'
'Holl\'oczki, Oldamur'
'Kirchner, Barbara'
'Engeser, Marianne'

_publ_section_title
;
 Stretch Out or Fold Back? Conformations of Dinuclear Gold(I)
 N-Heterocyclic Carbene Macrocycles.
;
_journal_issue 13
_journal_name_full 'Inorganic chemistry'
_journal_page_first 6100
_journal_page_last 6111
_journal_paper_doi 10.1021/ic502751s
_journal_volume 54
_journal_year 2015
_chemical_formula_moiety '2(C26 H40 Au2 N8), C4 H10 O, 4(F6 P)'
_chemical_formula_sum 'C56 H90 Au4 F24 N16 O P4'
_chemical_formula_weight 2371.19
_chemical_name_systematic
; 
 ? 
;
_space_group_IT_number 2
_symmetry_cell_setting triclinic
_symmetry_space_group_name_Hall '-P 1'
_symmetry_space_group_name_H-M 'P -1'
_atom_sites_solution_hydrogens geom
_atom_sites_solution_primary direct
_atom_sites_solution_secondary difmap
_audit_creation_method SHELXL-97
_cell_angle_alpha 77.062(5)
_cell_angle_beta 78.543(5)
_cell_angle_gamma 63.762(5)
_cell_formula_units_Z 1
_cell_length_a 12.0982(18)
_cell_length_b 12.5843(18)
_cell_length_c 14.952(2)
_cell_measurement_reflns_used 4957
_cell_measurement_temperature 123(2)
_cell_measurement_theta_max 26.79
_cell_measurement_theta_min 2.72
_cell_volume 1977.0(5)
_computing_cell_refinement 'HKL Scalepack (Otwinowski & Minor 1997)'
_computing_data_collection 'HKL Denzo and Scalepack (Otwinowski & Minor 1997)'
_computing_data_reduction 'HKL Denzo and Scalepack (Otwinowski & Minor 1997)'
_computing_molecular_graphics 'DIAMOND (Brandenburg, 1999)'
_computing_publication_material 'SHELXL97 (Sheldrick, 1997)'
_computing_structure_refinement 'SHELXL-97 (Sheldrick, 1997)'
_computing_structure_solution 'SHELXS-97 (Sheldrick, 1990)'
_diffrn_ambient_temperature 123(2)
_diffrn_detector_area_resol_mean 9
_diffrn_measured_fraction_theta_full 0.982
_diffrn_measured_fraction_theta_max 0.982
_diffrn_measurement_device '95mm CCD camera on \k-goniostat'
_diffrn_measurement_device_type 'Nonius KappaCCD'
_diffrn_measurement_method 'CCD rotation images, thick slices'
_diffrn_radiation_monochromator 'horizonally mounted graphite crystal'
_diffrn_radiation_type MoK\a
_diffrn_radiation_wavelength 0.71073
_diffrn_reflns_av_R_equivalents 0.0000
_diffrn_reflns_av_sigmaI/netI 0.0555
_diffrn_reflns_limit_h_max 14
_diffrn_reflns_limit_h_min -14
_diffrn_reflns_limit_k_max 15
_diffrn_reflns_limit_k_min -14
_diffrn_reflns_limit_l_max 18
_diffrn_reflns_limit_l_min 0
_diffrn_reflns_number 7622
_diffrn_reflns_theta_full 26.00
_diffrn_reflns_theta_max 26.00
_diffrn_reflns_theta_min 2.47
_exptl_absorpt_coefficient_mu 7.583
_exptl_absorpt_correction_T_max 0.5822
_exptl_absorpt_correction_T_min 0.3422
_exptl_absorpt_correction_type empirical
_exptl_absorpt_process_details
;
R.H. Blessing, Acta Cryst. (1995), A51, 33-38
;
_exptl_crystal_colour colourless
_exptl_crystal_density_diffrn 1.992
_exptl_crystal_density_method 'not measured'
_exptl_crystal_description block
_exptl_crystal_F_000 1138
_exptl_crystal_size_max 0.18
_exptl_crystal_size_mid 0.12
_exptl_crystal_size_min 0.08
_refine_diff_density_max 2.190
_refine_diff_density_min -1.714
_refine_diff_density_rms 0.304
_refine_ls_extinction_method none
_refine_ls_goodness_of_fit_ref 1.029
_refine_ls_hydrogen_treatment constr
_refine_ls_matrix_type full
_refine_ls_number_parameters 489
_refine_ls_number_reflns 7628
_refine_ls_number_restraints 96
_refine_ls_restrained_S_all 1.030
_refine_ls_R_factor_all 0.0693
_refine_ls_R_factor_gt 0.0456
_refine_ls_shift/su_max 0.009
_refine_ls_shift/su_mean 0.000
_refine_ls_structure_factor_coef Fsqd
_refine_ls_weighting_details 'calc w=1/[\s^2^(Fo^2^)+(0.1099P)^2^+0.0000P] where P=(Fo^2^+2Fc^2^)/3'
_refine_ls_weighting_scheme calc
_refine_ls_wR_factor_gt 0.1357
_refine_ls_wR_factor_ref 0.1551
_reflns_number_gt 5802
_reflns_number_total 7628
_reflns_threshold_expression >2sigma(I)
_cod_data_source_file ic502751s_si_002.cif
_cod_data_source_block 15
_cod_depositor_comments 'Adding full bibliography for 4343349--4343359.cif.'
_cod_original_cell_volume 1977.1(5)
_cod_database_code 4343356
_shelx_f_squared_multiplier 1.000

loop_
_symmetry_equiv_pos_as_xyz
'x, y, z'
'-x, -y, -z'

loop_
_atom_site_label
_atom_site_type_symbol
_atom_site_fract_x
_atom_site_fract_y
_atom_site_fract_z
_atom_site_U_iso_or_equiv
_atom_site_adp_type
_atom_site_occupancy
_atom_site_symmetry_multiplicity
_atom_site_calc_flag
_atom_site_refinement_flags
_atom_site_disorder_assembly
_atom_site_disorder_group
Au1 Au 0.34370(4) 0.34898(4) 0.49391(3) 0.01980(14) Uani 1 1 d . . .
Au2 Au 0.53518(4) 0.53891(4) 0.08488(2) 0.01731(14) Uani 1 1 d . . .
N28 N 0.5577(9) 0.1207(9) 0.4363(7) 0.022(2) Uani 1 1 d . . .
N29 N 0.5499(9) 0.1281(8) 0.5796(7) 0.023(2) Uani 1 1 d . . .
N18 N 0.7198(9) 0.2781(8) 0.1369(6) 0.019(2) Uani 1 1 d . . .
N20 N 0.8118(9) 0.3904(8) 0.0634(7) 0.020(2) Uani 1 1 d . . .
N10 N 0.2609(9) 0.7080(8) 0.1111(6) 0.0191(19) Uani 1 1 d . . .
N12 N 0.3696(10) 0.8037(9) 0.0380(7) 0.024(2) Uani 1 1 d . . .
N1 N 0.1160(9) 0.5613(8) 0.4199(6) 0.0174(19) Uani 1 1 d U . .
N3 N 0.1204(10) 0.5569(9) 0.5637(7) 0.026(2) Uani 1 1 d . . .
C11 C 0.3802(11) 0.6918(11) 0.0767(8) 0.022(2) Uani 1 1 d . . .
C19 C 0.6984(11) 0.3919(11) 0.0943(8) 0.021(2) Uani 1 1 d . . .
C2 C 0.1856(11) 0.5003(11) 0.4919(9) 0.025(3) Uani 1 1 d . . .
C27 C 0.4975(11) 0.1912(10) 0.5013(8) 0.021(2) Uani 1 1 d . . .
C32 C 0.5381(11) 0.1582(11) 0.3375(8) 0.022(2) Uani 1 1 d . . .
H32A H 0.4517 0.2181 0.3313 0.027 Uiso 1 1 calc R . .
H32B H 0.5518 0.0881 0.3101 0.027 Uiso 1 1 calc R . .
C33 C 0.5149(13) 0.1731(12) 0.6690(8) 0.031(3) Uani 1 1 d U . .
H33A H 0.5317 0.1045 0.7200 0.037 Uiso 1 1 calc R . .
H33B H 0.4249 0.2251 0.6759 0.037 Uiso 1 1 calc R . .
C6 C 0.1563(12) 0.5326(11) 0.3256(8) 0.023(3) Uani 1 1 d . . .
H6A H 0.0847 0.5397 0.2984 0.028 Uiso 1 1 calc R . .
H6B H 0.2196 0.4489 0.3274 0.028 Uiso 1 1 calc R . .
C22 C 0.8459(12) 0.2084(11) 0.1333(9) 0.030(3) Uani 1 1 d . . .
H22A H 0.8852 0.1259 0.1580 0.037 Uiso 1 1 calc R . .
C25 C 0.8314(12) 0.4984(11) 0.0184(10) 0.029(3) Uani 1 1 d . . .
H25A H 0.7616 0.5529 -0.0179 0.035 Uiso 1 1 calc R . .
H25B H 0.9086 0.4751 -0.0249 0.035 Uiso 1 1 calc R . .
C31 C 0.6489(14) 0.0174(12) 0.4708(10) 0.035(3) Uani 1 1 d . . .
H31A H 0.7053 -0.0456 0.4377 0.041 Uiso 1 1 calc R . .
C23 C 0.6250(10) 0.2376(10) 0.1845(8) 0.022(2) Uani 1 1 d . . .
H23A H 0.6382 0.1641 0.1622 0.027 Uiso 1 1 calc R . .
H23B H 0.5424 0.3000 0.1696 0.027 Uiso 1 1 calc R . .
C5 C 0.0102(12) 0.6554(11) 0.4472(9) 0.025(3) Uani 1 1 d . . .
H5A H -0.0525 0.7112 0.4098 0.030 Uiso 1 1 calc R . .
C14 C 0.1797(13) 0.8266(12) 0.0925(10) 0.034(3) Uani 1 1 d . . .
H14A H 0.0921 0.8603 0.1072 0.041 Uiso 1 1 calc R . .
C30 C 0.6446(14) 0.0207(11) 0.5609(10) 0.035(3) Uani 1 1 d . . .
H30A H 0.6972 -0.0397 0.6034 0.042 Uiso 1 1 calc R . .
C13 C 0.2515(12) 0.8857(11) 0.0485(9) 0.029(3) Uani 1 1 d . . .
H13A H 0.2231 0.9697 0.0287 0.035 Uiso 1 1 calc R . .
C7 C 0.2104(12) 0.6173(11) 0.2657(8) 0.028(3) Uani 1 1 d . . .
H7A H 0.1552 0.7003 0.2767 0.033 Uiso 1 1 calc R . .
H7B H 0.2921 0.5967 0.2849 0.033 Uiso 1 1 calc R . .
C26 C 0.8406(12) 0.5639(11) 0.0883(8) 0.028(3) Uani 1 1 d . . .
H26A H 0.7653 0.5851 0.1323 0.043 Uiso 1 1 calc R . .
H26B H 0.8497 0.6371 0.0563 0.043 Uiso 1 1 calc R . .
H26C H 0.9129 0.5120 0.1216 0.043 Uiso 1 1 calc R . .
C8 C 0.1603(13) 0.5297(13) 0.6552(9) 0.034(3) Uani 1 1 d . . .
H8A H 0.2096 0.4421 0.6697 0.040 Uiso 1 1 calc R . .
H8B H 0.0860 0.5520 0.7014 0.040 Uiso 1 1 calc R . .
C4 C 0.0121(12) 0.6537(13) 0.5379(10) 0.033(3) Uani 1 1 d . . .
H4A H -0.0487 0.7081 0.5762 0.040 Uiso 1 1 calc R . .
C21 C 0.9029(12) 0.2796(10) 0.0880(9) 0.027(3) Uani 1 1 d . . .
H21A H 0.9899 0.2569 0.0756 0.033 Uiso 1 1 calc R . .
C15 C 0.2264(11) 0.6133(10) 0.1643(8) 0.021(2) Uani 1 1 d . . .
H15A H 0.2916 0.5344 0.1510 0.025 Uiso 1 1 calc R . .
H15B H 0.1479 0.6228 0.1459 0.025 Uiso 1 1 calc R . .
C17 C 0.5309(14) 0.8602(12) 0.0686(9) 0.036(3) Uani 1 1 d . . .
H17A H 0.4674 0.9281 0.0974 0.054 Uiso 1 1 calc R . .
H17B H 0.6000 0.8803 0.0373 0.054 Uiso 1 1 calc R . .
H17C H 0.5612 0.7896 0.1161 0.054 Uiso 1 1 calc R . .
C24 C 0.6270(11) 0.2120(10) 0.2867(7) 0.021(2) Uani 1 1 d . . .
H24A H 0.6057 0.2876 0.3095 0.026 Uiso 1 1 calc R . .
H24B H 0.7121 0.1561 0.3009 0.026 Uiso 1 1 calc R . .
C9 C 0.2359(18) 0.5927(17) 0.6643(13) 0.060(5) Uani 1 1 d U . .
H9A H 0.3162 0.5609 0.6267 0.091 Uiso 1 1 calc R . .
H9B H 0.2490 0.5798 0.7292 0.091 Uiso 1 1 calc R . .
H9C H 0.1921 0.6787 0.6430 0.091 Uiso 1 1 calc R . .
C16 C 0.4749(12) 0.8327(11) -0.0020(9) 0.028(3) Uani 1 1 d . . .
H16A H 0.4478 0.9032 -0.0512 0.033 Uiso 1 1 calc R . .
H16B H 0.5399 0.7644 -0.0311 0.033 Uiso 1 1 calc R . .
P1 P 0.2268(3) 0.2389(3) 0.20576(19) 0.0258(6) Uani 1 1 d . . .
P2 P -0.1871(3) 0.8479(3) 0.2014(2) 0.0263(7) Uani 1 1 d . . .
C34 C 0.586(2) 0.244(2) 0.6758(14) 0.074(6) Uani 1 1 d U . .
H34A H 0.6751 0.1906 0.6739 0.110 Uiso 1 1 calc R . .
H34B H 0.5576 0.2762 0.7340 0.110 Uiso 1 1 calc R . .
H34C H 0.5727 0.3095 0.6238 0.110 Uiso 1 1 calc R . .
F3 F 0.3146(8) 0.3082(8) 0.1745(5) 0.0410(17) Uani 1 1 d . . .
F6 F 0.2305(8) 0.2432(7) 0.3121(4) 0.0361(16) Uani 1 1 d . . .
F5 F 0.2231(9) 0.2335(8) 0.1004(5) 0.047(2) Uani 1 1 d . . .
F11 F -0.1513(10) 0.8388(8) 0.0951(5) 0.050(2) Uani 1 1 d . . .
F2 F 0.3466(9) 0.1157(7) 0.2108(6) 0.055(2) Uani 1 1 d U . .
F7 F -0.2462(9) 0.7536(8) 0.2149(6) 0.052(2) Uani 1 1 d . . .
F8 F -0.3190(8) 0.9523(8) 0.1804(7) 0.057(2) Uani 1 1 d . . .
F1 F 0.1411(10) 0.1700(10) 0.2387(6) 0.066(3) Uani 1 1 d U . .
F12 F -0.2272(9) 0.8585(9) 0.3070(6) 0.061(3) Uani 1 1 d . . .
F4 F 0.1109(8) 0.3649(9) 0.1999(7) 0.056(2) Uani 1 1 d U . .
F9 F -0.1339(10) 0.9451(9) 0.1865(9) 0.073(3) Uani 1 1 d . . .
F10 F -0.0580(8) 0.7444(9) 0.2229(8) 0.068(3) Uani 1 1 d U . .
O O 1.0000 0.0000 0.5000 0.127(7) Uani 1 2 d SU . .
C36 C 1.021(3) -0.030(3) 0.348(2) 0.124(7) Uani 1 1 d U . .
H36A H 0.9985 0.0047 0.2850 0.186 Uiso 1 1 calc R A 1
H36B H 0.9923 -0.0940 0.3720 0.186 Uiso 1 1 calc R A 1
H36C H 1.1112 -0.0637 0.3468 0.186 Uiso 1 1 calc R A 1
C35 C 0.977(7) 0.040(7) 0.392(5) 0.127(7) Uani 0.50 1 d PU B 1
H35A H 0.8860 0.0759 0.3895 0.153 Uiso 0.50 1 calc PR B 1
H35B H 1.0057 0.1040 0.3661 0.153 Uiso 0.50 1 calc PR B 1
C35S C 1.057(7) -0.053(7) 0.429(5) 0.127(7) Uani 0.50 1 d PU B 2
H35C H 1.1381 -0.0471 0.4165 0.152 Uiso 0.50 1 calc PR B 2
H35D H 1.0762 -0.1386 0.4504 0.152 Uiso 0.50 1 calc PR B 2

loop_
_atom_site_aniso_label
_atom_site_aniso_U_11
_atom_site_aniso_U_22
_atom_site_aniso_U_33
_atom_site_aniso_U_23
_atom_site_aniso_U_13
_atom_site_aniso_U_12
Au1 0.0219(2) 0.0209(2) 0.0149(2) -0.00099(19) -0.00108(19) -0.00873(17)
Au2 0.0190(2) 0.0177(2) 0.0144(2) -0.00033(18) -0.00140(18) -0.00803(17)
N28 0.026(5) 0.028(5) 0.014(5) 0.003(4) 0.002(4) -0.016(5)
N29 0.027(5) 0.020(5) 0.021(5) -0.003(4) -0.002(4) -0.008(4)
N18 0.023(5) 0.017(5) 0.016(5) 0.002(4) -0.001(4) -0.011(4)
N20 0.020(5) 0.020(5) 0.015(5) 0.000(4) 0.004(4) -0.007(4)
N10 0.022(5) 0.017(5) 0.015(5) 0.004(4) -0.002(4) -0.009(4)
N12 0.034(6) 0.024(5) 0.017(5) -0.002(4) -0.005(4) -0.014(5)
N1 0.023(4) 0.023(4) 0.009(4) 0.004(3) 0.002(4) -0.016(4)
N3 0.032(6) 0.034(6) 0.014(5) -0.006(4) 0.008(4) -0.019(5)
C11 0.032(6) 0.030(6) 0.010(5) -0.007(5) 0.001(5) -0.018(6)
C19 0.030(6) 0.030(6) 0.012(5) -0.003(5) -0.002(5) -0.020(6)
C2 0.025(6) 0.029(7) 0.027(7) -0.012(6) 0.006(5) -0.016(6)
C27 0.031(6) 0.025(6) 0.013(5) -0.003(5) 0.000(5) -0.017(5)
C32 0.024(6) 0.036(7) 0.009(5) 0.001(5) 0.002(5) -0.018(6)
C33 0.041(6) 0.035(6) 0.014(5) -0.001(5) 0.004(5) -0.017(5)
C6 0.031(7) 0.021(6) 0.019(6) 0.001(5) -0.006(5) -0.013(5)
C22 0.026(6) 0.018(6) 0.033(7) -0.001(5) -0.001(6) 0.002(5)
C25 0.023(6) 0.030(7) 0.034(7) -0.005(6) 0.008(5) -0.016(6)
C31 0.046(8) 0.021(7) 0.030(8) 0.004(6) -0.011(7) -0.009(6)
C23 0.022(6) 0.020(6) 0.024(7) -0.002(5) -0.005(5) -0.008(5)
C5 0.023(6) 0.018(6) 0.024(6) 0.003(5) -0.001(5) -0.002(5)
C14 0.027(7) 0.033(7) 0.035(8) -0.004(6) 0.003(6) -0.010(6)
C30 0.052(9) 0.018(6) 0.027(7) 0.004(5) -0.004(7) -0.010(6)
C13 0.029(7) 0.025(6) 0.020(6) 0.011(5) -0.001(5) -0.007(6)
C7 0.042(7) 0.030(6) 0.020(6) 0.002(5) -0.010(6) -0.022(6)
C26 0.033(7) 0.029(7) 0.021(6) 0.001(5) -0.005(5) -0.013(6)
C8 0.039(8) 0.048(8) 0.016(6) -0.007(6) -0.001(6) -0.020(7)
C4 0.021(6) 0.038(8) 0.029(7) -0.013(6) 0.007(6) -0.003(6)
C21 0.023(6) 0.018(6) 0.029(7) 0.008(5) -0.001(5) -0.004(5)
C15 0.026(6) 0.020(6) 0.017(6) -0.002(5) 0.004(5) -0.014(5)
C17 0.057(9) 0.030(7) 0.022(7) 0.002(5) -0.017(7) -0.016(7)
C24 0.031(6) 0.023(6) 0.009(5) 0.001(5) 0.003(5) -0.015(5)
C9 0.072(8) 0.068(8) 0.061(9) -0.016(7) -0.016(7) -0.041(7)
C16 0.029(7) 0.023(6) 0.031(7) 0.004(5) -0.008(6) -0.012(6)
P1 0.0302(17) 0.0284(16) 0.0182(14) 0.0006(14) -0.0031(14) -0.0134(13)
P2 0.0239(16) 0.0218(16) 0.0305(16) 0.0008(13) -0.0041(13) -0.0091(15)
C34 0.088(10) 0.090(10) 0.062(9) -0.031(7) -0.009(7) -0.045(8)
F3 0.042(5) 0.052(5) 0.032(4) 0.000(4) 0.001(4) -0.028(4)
F6 0.040(5) 0.038(4) 0.013(3) 0.001(3) -0.001(3) -0.004(3)
F5 0.062(6) 0.050(5) 0.031(4) -0.001(4) -0.021(4) -0.022(4)
F11 0.075(6) 0.046(5) 0.027(4) -0.013(4) 0.019(5) -0.031(4)
F2 0.065(5) 0.027(4) 0.044(5) -0.008(4) -0.014(4) 0.009(4)
F7 0.054(5) 0.038(5) 0.069(6) -0.017(5) 0.007(5) -0.026(4)
F8 0.032(4) 0.037(5) 0.083(7) -0.011(5) -0.016(5) 0.007(4)
F1 0.074(6) 0.090(6) 0.061(5) -0.001(5) -0.008(5) -0.063(5)
F12 0.069(6) 0.074(6) 0.041(5) -0.026(5) -0.007(5) -0.020(5)
F4 0.035(4) 0.055(5) 0.046(5) -0.008(4) -0.007(4) 0.010(4)
F9 0.062(6) 0.053(6) 0.120(10) -0.021(6) 0.001(6) -0.040(5)
F10 0.037(5) 0.058(5) 0.076(6) 0.004(5) -0.016(4) 0.007(4)
O 0.125(10) 0.131(10) 0.123(10) -0.029(8) -0.027(8) -0.042(8)
C36 0.129(9) 0.127(9) 0.122(9) -0.029(7) -0.024(7) -0.050(7)
C35 0.129(9) 0.129(9) 0.124(9) -0.027(7) -0.022(7) -0.046(7)
C35S 0.129(9) 0.128(9) 0.123(9) -0.027(7) -0.021(7) -0.047(7)

loop_
_atom_type_symbol
_atom_type_description
_atom_type_scat_dispersion_real
_atom_type_scat_dispersion_imag
_atom_type_scat_source
C C 0.0033 0.0016 'International Tables Vol C Tables 4.2.6.8 and 6.1.1.4'
H H 0.0000 0.0000 'International Tables Vol C Tables 4.2.6.8 and 6.1.1.4'
Au Au -2.0133 8.8022 'International Tables Vol C Tables 4.2.6.8 and 6.1.1.4'
F F 0.0171 0.0103 'International Tables Vol C Tables 4.2.6.8 and 6.1.1.4'
N N 0.0061 0.0033 'International Tables Vol C Tables 4.2.6.8 and 6.1.1.4'
O O 0.0106 0.0060 'International Tables Vol C Tables 4.2.6.8 and 6.1.1.4'
P P 0.1023 0.0942 'International Tables Vol C Tables 4.2.6.8 and 6.1.1.4'

loop_
_geom_angle_atom_site_label_1
_geom_angle_atom_site_label_2
_geom_angle_atom_site_label_3
_geom_angle
_geom_angle_site_symmetry_1
_geom_angle_site_symmetry_3
C2 Au1 C27 176.6(4) . .
C11 Au2 C19 175.6(4) . .
C11 Au2 Au2 89.9(3) . 2_665
C19 Au2 Au2 93.3(3) . 2_665
C27 N28 C31 110.9(10) . .
C27 N28 C32 124.1(10) . .
C31 N28 C32 124.5(11) . .
C27 N29 C30 109.4(10) . .
C27 N29 C33 124.5(10) . .
C30 N29 C33 126.0(11) . .
C19 N18 C22 109.7(10) . .
C19 N18 C23 125.4(10) . .
C22 N18 C23 124.8(10) . .
C19 N20 C21 110.8(10) . .
C19 N20 C25 123.2(10) . .
C21 N20 C25 125.6(10) . .
C11 N10 C14 111.0(10) . .
C11 N10 C15 124.2(10) . .
C14 N10 C15 124.7(10) . .
C13 N12 C11 111.7(11) . .
C13 N12 C16 124.2(10) . .
C11 N12 C16 123.9(10) . .
C2 N1 C5 110.7(9) . .
C2 N1 C6 123.4(10) . .
C5 N1 C6 125.8(10) . .
C2 N3 C4 110.9(11) . .
C2 N3 C8 125.7(11) . .
C4 N3 C8 123.2(10) . .
N12 C11 N10 103.9(10) . .
N12 C11 Au2 128.0(9) . .
N10 C11 Au2 128.1(9) . .
N20 C19 N18 105.4(10) . .
N20 C19 Au2 125.5(8) . .
N18 C19 Au2 129.0(9) . .
N3 C2 N1 105.0(10) . .
N3 C2 Au1 126.8(10) . .
N1 C2 Au1 127.9(8) . .
N28 C27 N29 105.6(10) . .
N28 C27 Au1 128.8(9) . .
N29 C27 Au1 125.1(8) . .
N28 C32 C24 109.8(8) . .
N28 C32 H32A 109.7 . .
C24 C32 H32A 109.7 . .
N28 C32 H32B 109.7 . .
C24 C32 H32B 109.7 . .
H32A C32 H32B 108.2 . .
N29 C33 C34 111.5(12) . .
N29 C33 H33A 109.3 . .
C34 C33 H33A 109.3 . .
N29 C33 H33B 109.3 . .
C34 C33 H33B 109.3 . .
H33A C33 H33B 108.0 . .
N1 C6 C7 110.7(9) . .
N1 C6 H6A 109.5 . .
C7 C6 H6A 109.5 . .
N1 C6 H6B 109.5 . .
C7 C6 H6B 109.5 . .
H6A C6 H6B 108.1 . .
C21 C22 N18 107.1(11) . .
C21 C22 H22A 126.4 . .
N18 C22 H22A 126.4 . .
N20 C25 C26 111.7(11) . .
N20 C25 H25A 109.3 . .
C26 C25 H25A 109.3 . .
N20 C25 H25B 109.3 . .
C26 C25 H25B 109.3 . .
H25A C25 H25B 107.9 . .
C30 C31 N28 107.1(12) . .
C30 C31 H31A 126.5 . .
N28 C31 H31A 126.5 . .
N18 C23 C24 111.9(9) . .
N18 C23 H23A 109.2 . .
C24 C23 H23A 109.2 . .
N18 C23 H23B 109.2 . .
C24 C23 H23B 109.2 . .
H23A C23 H23B 107.9 . .
C4 C5 N1 106.8(11) . .
C4 C5 H5A 126.6 . .
N1 C5 H5A 126.6 . .
C13 C14 N10 105.5(11) . .
C13 C14 H14A 127.3 . .
N10 C14 H14A 127.3 . .
C31 C30 N29 106.9(12) . .
C31 C30 H30A 126.5 . .
N29 C30 H30A 126.5 . .
N12 C13 C14 107.9(12) . .
N12 C13 H13A 126.1 . .
C14 C13 H13A 126.1 . .
C15 C7 C6 113.9(9) . .
C15 C7 H7A 108.8 . .
C6 C7 H7A 108.8 . .
C15 C7 H7B 108.8 . .
C6 C7 H7B 108.8 . .
H7A C7 H7B 107.7 . .
C25 C26 H26A 109.5 . .
C25 C26 H26B 109.5 . .
H26A C26 H26B 109.5 . .
C25 C26 H26C 109.5 . .
H26A C26 H26C 109.5 . .
H26B C26 H26C 109.5 . .
N3 C8 C9 113.9(13) . .
N3 C8 H8A 108.8 . .
C9 C8 H8A 108.8 . .
N3 C8 H8B 108.8 . .
C9 C8 H8B 108.8 . .
H8A C8 H8B 107.7 . .
C5 C4 N3 106.6(11) . .
C5 C4 H4A 126.7 . .
N3 C4 H4A 126.7 . .
C22 C21 N20 106.9(11) . .
C22 C21 H21A 126.5 . .
N20 C21 H21A 126.5 . .
N10 C15 C7 110.6(8) . .
N10 C15 H15A 109.5 . .
C7 C15 H15A 109.5 . .
N10 C15 H15B 109.5 . .
C7 C15 H15B 109.5 . .
H15A C15 H15B 108.1 . .
C16 C17 H17A 109.5 . .
C16 C17 H17B 109.5 . .
H17A C17 H17B 109.5 . .
C16 C17 H17C 109.5 . .
H17A C17 H17C 109.5 . .
H17B C17 H17C 109.5 . .
C23 C24 C32 113.2(9) . .
C23 C24 H24A 108.9 . .
C32 C24 H24A 108.9 . .
C23 C24 H24B 108.9 . .
C32 C24 H24B 108.9 . .
H24A C24 H24B 107.8 . .
C8 C9 H9A 109.5 . .
C8 C9 H9B 109.5 . .
H9A C9 H9B 109.5 . .
C8 C9 H9C 109.5 . .
H9A C9 H9C 109.5 . .
H9B C9 H9C 109.5 . .
N12 C16 C17 113.4(12) . .
N12 C16 H16A 108.9 . .
C17 C16 H16A 108.9 . .
N12 C16 H16B 108.9 . .
C17 C16 H16B 108.9 . .
H16A C16 H16B 107.7 . .
F1 P1 F4 91.8(6) . .
F1 P1 F2 90.6(6) . .
F4 P1 F2 177.6(5) . .
F1 P1 F3 178.8(5) . .
F4 P1 F3 88.5(6) . .
F2 P1 F3 89.1(6) . .
F1 P1 F5 90.1(5) . .
F4 P1 F5 90.4(5) . .
F2 P1 F5 90.0(5) . .
F3 P1 F5 91.1(4) . .
F1 P1 F6 89.5(4) . .
F4 P1 F6 89.9(5) . .
F2 P1 F6 89.7(5) . .
F3 P1 F6 89.3(4) . .
F5 P1 F6 179.5(4) . .
F10 P2 F9 91.4(6) . .
F10 P2 F12 91.0(6) . .
F9 P2 F12 91.7(6) . .
F10 P2 F11 90.5(6) . .
F9 P2 F11 89.1(5) . .
F12 P2 F11 178.2(6) . .
F10 P2 F8 179.4(6) . .
F9 P2 F8 89.1(6) . .
F12 P2 F8 88.6(5) . .
F11 P2 F8 89.9(6) . .
F10 P2 F7 90.9(6) . .
F9 P2 F7 177.7(6) . .
F12 P2 F7 88.6(5) . .
F11 P2 F7 90.6(4) . .
F8 P2 F7 88.6(5) . .
C33 C34 H34A 109.5 . .
C33 C34 H34B 109.5 . .
H34A C34 H34B 109.5 . .
C33 C34 H34C 109.5 . .
H34A C34 H34C 109.5 . .
H34B C34 H34C 109.5 . .
C35S O C35S 179.997(10) 2_756 .
C35S O C35 49(3) 2_756 2_756
C35S O C35 131(3) . 2_756
C35S O C35 131(3) 2_756 .
C35S O C35 49(3) . .
C35 O C35 180.000(5) 2_756 .
C35 C36 C35S 61(4) . .
C35 C36 H36A 109.4 . .
C35S C36 H36A 165.2 . .
C35 C36 H36B 109.5 . .
C35S C36 H36B 85.1 . .
H36A C36 H36B 109.5 . .
C35 C36 H36C 109.5 . .
C35S C36 H36C 66.3 . .
H36A C36 H36C 109.5 . .
H36B C36 H36C 109.5 . .
C36 C35 O 117(6) . .
C36 C35 H35A 108.0 . .
O C35 H35A 108.0 . .
C36 C35 H35B 108.0 . .
O C35 H35B 108.0 . .
H35A C35 H35B 107.2 . .
C36 C35S O 129(6) . .
C36 C35S H35C 105.1 . .
O C35S H35C 105.1 . .
C36 C35S H35D 105.1 . .
O C35S H35D 105.1 . .
H35C C35S H35D 105.9 . .

loop_
_geom_bond_atom_site_label_1
_geom_bond_atom_site_label_2
_geom_bond_distance
_geom_bond_site_symmetry_2
Au1 C2 2.015(12) .
Au1 C27 2.033(12) .
Au2 C11 2.007(12) .
Au2 C19 2.026(12) .
Au2 Au2 3.2916(8) 2_665
N28 C27 1.340(15) .
N28 C31 1.353(17) .
N28 C32 1.480(14) .
N29 C27 1.354(15) .
N29 C30 1.375(17) .
N29 C33 1.480(15) .
N18 C19 1.361(15) .
N18 C22 1.381(16) .
N18 C23 1.453(14) .
N20 C19 1.351(15) .
N20 C21 1.366(15) .
N20 C25 1.473(15) .
N10 C11 1.372(15) .
N10 C14 1.377(16) .
N10 C15 1.453(14) .
N12 C13 1.345(16) .
N12 C11 1.356(15) .
N12 C16 1.458(16) .
N1 C2 1.370(16) .
N1 C5 1.370(15) .
N1 C6 1.468(14) .
N3 C2 1.338(15) .
N3 C4 1.389(17) .
N3 C8 1.460(15) .
C32 C24 1.510(15) .
C32 H32A 0.9900 .
C32 H32B 0.9900 .
C33 C34 1.52(2) .
C33 H33A 0.9900 .
C33 H33B 0.9900 .
C6 C7 1.524(16) .
C6 H6A 0.9900 .
C6 H6B 0.9900 .
C22 C21 1.352(18) .
C22 H22A 0.9500 .
C25 C26 1.517(16) .
C25 H25A 0.9900 .
C25 H25B 0.9900 .
C31 C30 1.347(19) .
C31 H31A 0.9500 .
C23 C24 1.493(16) .
C23 H23A 0.9900 .
C23 H23B 0.9900 .
C5 C4 1.355(18) .
C5 H5A 0.9500 .
C14 C13 1.365(18) .
C14 H14A 0.9500 .
C30 H30A 0.9500 .
C13 H13A 0.9500 .
C7 C15 1.499(16) .
C7 H7A 0.9900 .
C7 H7B 0.9900 .
C26 H26A 0.9800 .
C26 H26B 0.9800 .
C26 H26C 0.9800 .
C8 C9 1.49(2) .
C8 H8A 0.9900 .
C8 H8B 0.9900 .
C4 H4A 0.9500 .
C21 H21A 0.9500 .
C15 H15A 0.9900 .
C15 H15B 0.9900 .
C17 C16 1.532(16) .
C17 H17A 0.9800 .
C17 H17B 0.9800 .
C17 H17C 0.9800 .
C24 H24A 0.9900 .
C24 H24B 0.9900 .
C9 H9A 0.9800 .
C9 H9B 0.9800 .
C9 H9C 0.9800 .
C16 H16A 0.9900 .
C16 H16B 0.9900 .
P1 F1 1.572(8) .
P1 F4 1.584(9) .
P1 F2 1.585(9) .
P1 F3 1.595(7) .
P1 F5 1.603(7) .
P1 F6 1.613(7) .
P2 F10 1.566(9) .
P2 F9 1.574(8) .
P2 F12 1.574(9) .
P2 F11 1.578(8) .
P2 F8 1.591(8) .
P2 F7 1.595(7) .
C34 H34A 0.9800 .
C34 H34B 0.9800 .
C34 H34C 0.9800 .
O C35S 1.30(6) 2_756
O C35S 1.30(6) .
O C35 1.62(7) 2_756
O C35 1.62(7) .
C36 C35 1.10(6) .
C36 C35S 1.30(6) .
C36 H36A 0.9800 .
C36 H36B 0.9800 .
C36 H36C 0.9800 .
C35 H35A 0.9900 .
C35 H35B 0.9900 .
C35S H35C 0.9900 .
C35S H35D 0.9900 .

loop_
_geom_torsion_atom_site_label_1
_geom_torsion_atom_site_label_2
_geom_torsion_atom_site_label_3
_geom_torsion_atom_site_label_4
_geom_torsion
_geom_torsion_site_symmetry_1
C13 N12 C11 N10 0.8(12) .
C16 N12 C11 N10 175.4(10) .
C13 N12 C11 Au2 -177.6(8) .
C16 N12 C11 Au2 -3.0(15) .
C14 N10 C11 N12 0.9(12) .
C15 N10 C11 N12 -176.2(9) .
C14 N10 C11 Au2 179.3(8) .
C15 N10 C11 Au2 2.2(14) .
C19 Au2 C11 N12 35(6) .
Au2 Au2 C11 N12 -103.0(9) 2_665
C19 Au2 C11 N10 -143(5) .
Au2 Au2 C11 N10 79.0(9) 2_665
C21 N20 C19 N18 -1.7(12) .
C25 N20 C19 N18 -175.6(9) .
C21 N20 C19 Au2 174.3(8) .
C25 N20 C19 Au2 0.4(15) .
C22 N18 C19 N20 1.1(12) .
C23 N18 C19 N20 177.3(9) .
C22 N18 C19 Au2 -174.8(8) .
C23 N18 C19 Au2 1.4(15) .
C11 Au2 C19 N20 -33(6) .
Au2 Au2 C19 N20 104.7(9) 2_665
C11 Au2 C19 N18 142(5) .
Au2 Au2 C19 N18 -80.2(9) 2_665
C4 N3 C2 N1 -1.1(13) .
C8 N3 C2 N1 -175.8(10) .
C4 N3 C2 Au1 -176.0(9) .
C8 N3 C2 Au1 9.4(17) .
C5 N1 C2 N3 1.0(13) .
C6 N1 C2 N3 176.9(9) .
C5 N1 C2 Au1 175.7(9) .
C6 N1 C2 Au1 -8.4(15) .
C27 Au1 C2 N3 61(7) .
C27 Au1 C2 N1 -113(6) .
C31 N28 C27 N29 -2.3(13) .
C32 N28 C27 N29 -174.4(9) .
C31 N28 C27 Au1 -174.0(9) .
C32 N28 C27 Au1 13.9(16) .
C30 N29 C27 N28 2.0(13) .
C33 N29 C27 N28 178.0(10) .
C30 N29 C27 Au1 174.1(9) .
C33 N29 C27 Au1 -9.9(16) .
C2 Au1 C27 N28 111(6) .
C2 Au1 C27 N29 -59(7) .
C27 N28 C32 C24 90.6(13) .
C31 N28 C32 C24 -80.5(14) .
C27 N29 C33 C34 -86.6(16) .
C30 N29 C33 C34 88.7(18) .
C2 N1 C6 C7 -98.8(12) .
C5 N1 C6 C7 76.5(14) .
C19 N18 C22 C21 -0.1(13) .
C23 N18 C22 C21 -176.3(10) .
C19 N20 C25 C26 87.2(13) .
C21 N20 C25 C26 -85.7(14) .
C27 N28 C31 C30 1.7(15) .
C32 N28 C31 C30 173.8(11) .
C19 N18 C23 C24 -108.8(12) .
C22 N18 C23 C24 66.8(14) .
C2 N1 C5 C4 -0.5(14) .
C6 N1 C5 C4 -176.3(10) .
C11 N10 C14 C13 -2.3(13) .
C15 N10 C14 C13 174.8(10) .
N28 C31 C30 N29 -0.4(16) .
C27 N29 C30 C31 -1.0(15) .
C33 N29 C30 C31 -176.9(11) .
C11 N12 C13 C14 -2.3(14) .
C16 N12 C13 C14 -176.8(11) .
N10 C14 C13 N12 2.7(14) .
N1 C6 C7 C15 -166.6(10) .
C2 N3 C8 C9 86.7(16) .
C4 N3 C8 C9 -87.4(17) .
N1 C5 C4 N3 -0.2(15) .
C2 N3 C4 C5 0.9(15) .
C8 N3 C4 C5 175.7(11) .
N18 C22 C21 N20 -1.0(14) .
C19 N20 C21 C22 1.7(13) .
C25 N20 C21 C22 175.4(11) .
C11 N10 C15 C7 98.5(12) .
C14 N10 C15 C7 -78.2(14) .
C6 C7 C15 N10 171.7(10) .
N18 C23 C24 C32 -174.3(10) .
N28 C32 C24 C23 172.5(9) .
C13 N12 C16 C17 87.0(14) .
C11 N12 C16 C17 -86.9(13) .
C35S C36 C35 O -14(5) .
C35S O C35 C36 -164(6) 2_756
C35S O C35 C36 16(6) .
C35 O C35 C36 -120(100) 2_756
C35 C36 C35S O 20(7) .
C35S O C35S C36 -70(34) 2_756
C35 O C35S C36 164(5) 2_756
C35 O C35S C36 -16(5) .
